data_2217863
loop_
_publ_author_name
'Sejberg, Jimmy J. P.'
'Sperry, Jonathan'
'Choi, Ka Wai'
'Boyd, Peter D. W.'
'Brimble, Margaret A.'

_publ_section_title
(1<i>R</i>,1'<i>R</i>,3<i>S</i>,3'<i>S</i>)-5,5',10,10'-Tetramethoxy-1,1',3,3'-tetramethyl-3,3',4,4'-tetrahydro-1<i>H</i>,1'<i>H</i>-8,8'-bi[benzo[<i>g</i>]isochromene]
_journal_coeditor_code BI2283
_journal_issue 4
_journal_name_full 'Acta Crystallographica Section E'
_journal_page_first o758
_journal_paper_doi 10.1107/S1600536808007599
_journal_volume 64
_journal_year 2008
_chemical_formula_moiety 'C34 H38 O6'
_chemical_formula_sum 'C34 H38 O6'
_chemical_formula_weight 542.64
_chemical_melting_point 541.15
_chemical_name_systematic
;(1<i>R</i>,1'<i>R</i>,3<i>S</i>,3'<i>S</i>)-5,5',10,10'-Tetramethoxy-1,1',3,3'-
tetramethyl-
3,3',4,4'-tetrahydro-1<i>H</i>,1'<i>H</i>-8,8'-bi[benzo[<i>g</i>]isochromene]
;
_space_group_IT_number 20
_symmetry_cell_setting orthorhombic
_symmetry_space_group_name_Hall 'C 2c 2'
_symmetry_space_group_name_H-M 'C 2 2 21'
_atom_sites_solution_hydrogens geom
_atom_sites_solution_primary direct
_atom_sites_solution_secondary difmap
_audit_creation_method SHELXL-97
_cell_angle_alpha 90.00
_cell_angle_beta 90.00
_cell_angle_gamma 90.00
_cell_formula_units_Z 4
_cell_length_a 8.8773(2)
_cell_length_b 13.9298(2)
_cell_length_c 23.1234(4)
_cell_measurement_reflns_used 4238
_cell_measurement_temperature 89(2)
_cell_measurement_theta_max 28.56
_cell_measurement_theta_min 1.76
_cell_volume 2859.42(9)
_computing_cell_refinement 'SAINT (Siemens, 1995)'
_computing_data_collection 'SMART (Siemens, 1995)'
_computing_data_reduction 'SAINT (Siemens, 1995)'
_computing_molecular_graphics 'ORTEPIII (Burnett & Johnson, 1996) and Mercury (Macrae <i>et al.</i>,  2006)'
_computing_publication_material 'publCIF (Westrip, 2008)'
_computing_structure_refinement 'SHELXL97 (Sheldrick, 2008)'
_computing_structure_solution 'SHELXS97 (Sheldrick, 2008)'
_diffrn_ambient_temperature 89(2)
_diffrn_measured_fraction_theta_full 0.996
_diffrn_measured_fraction_theta_max 0.996
_diffrn_measurement_device_type 'Siemens SMART CCD'
_diffrn_measurement_method '\w scans'
_diffrn_radiation_monochromator graphite
_diffrn_radiation_source 'fine-focus sealed tube'
_diffrn_radiation_type MoK\a
_diffrn_radiation_wavelength 0.71073
_diffrn_reflns_av_R_equivalents 0.0517
_diffrn_reflns_av_sigmaI/netI 0.0506
_diffrn_reflns_limit_h_max 11
_diffrn_reflns_limit_h_min -11
_diffrn_reflns_limit_k_max 18
_diffrn_reflns_limit_k_min -18
_diffrn_reflns_limit_l_max 30
_diffrn_reflns_limit_l_min -27
_diffrn_reflns_number 22789
_diffrn_reflns_theta_full 28.56
_diffrn_reflns_theta_max 28.56
_diffrn_reflns_theta_min 1.76
_diffrn_standards_number 0
_exptl_absorpt_coefficient_mu 0.085
_exptl_absorpt_correction_T_max 0.981
_exptl_absorpt_correction_T_min 0.889
_exptl_absorpt_correction_type multi-scan
_exptl_absorpt_process_details '(SADABS; Bruker, 2001)'
_exptl_crystal_colour 'pale yellow'
_exptl_crystal_density_diffrn 1.261
_exptl_crystal_density_method 'not measured'
_exptl_crystal_description needle
_exptl_crystal_F_000 1160
_exptl_crystal_size_max 0.36
_exptl_crystal_size_mid 0.28
_exptl_crystal_size_min 0.22
_refine_diff_density_max 0.213
_refine_diff_density_min -0.189
_refine_ls_extinction_method none
_refine_ls_goodness_of_fit_ref 1.125
_refine_ls_hydrogen_treatment constr
_refine_ls_matrix_type full
_refine_ls_number_parameters 185
_refine_ls_number_reflns 2035
_refine_ls_number_restraints 0
_refine_ls_restrained_S_all 1.125
_refine_ls_R_factor_all 0.0654
_refine_ls_R_factor_gt 0.0403
_refine_ls_shift/su_max 0.000
_refine_ls_shift/su_mean 0.000
_refine_ls_structure_factor_coef Fsqd
_refine_ls_weighting_details 'calc w=1/[\s^2^(Fo^2^)+(0.0484P)^2^+0.1354P] where P=(Fo^2^+2Fc^2^)/3'
_refine_ls_weighting_scheme calc
_refine_ls_wR_factor_gt 0.0871
_refine_ls_wR_factor_ref 0.0952
_reflns_number_gt 1542
_reflns_number_total 2035
_reflns_threshold_expression I>2\s(I)
_cod_data_source_file bi2283.cif
_cod_data_source_block I
_cod_database_code 2217863
_cod_database_fobs_code 2217863

loop_
_symmetry_equiv_pos_as_xyz
'x, y, z'
'-x, -y, z+1/2'
'x, -y, -z'
'-x, y, -z+1/2'
'x+1/2, y+1/2, z'
'-x+1/2, -y+1/2, z+1/2'
'x+1/2, -y+1/2, -z'
'-x+1/2, y+1/2, -z+1/2'

loop_
_atom_site_type_symbol
_atom_site_label
_atom_site_fract_x
_atom_site_fract_y
_atom_site_fract_z
_atom_site_U_iso_or_equiv
_atom_site_adp_type
_atom_site_calc_flag
_atom_site_refinement_flags
_atom_site_occupancy
O O2 0.81372(17) 0.37827(10) 0.59844(6) 0.0305(4) Uani d . 1
O O1 0.33079(16) 0.12481(10) 0.60649(6) 0.0293(4) Uani d . 1
O O3 0.29982(17) 0.39411(11) 0.69152(7) 0.0340(4) Uani d . 1
C C4 0.7076(2) 0.22511(15) 0.57426(9) 0.0249(5) Uani d . 1
C C2 0.8442(2) 0.11042(16) 0.51523(9) 0.0264(5) Uani d . 1
H H2 0.9313 0.0936 0.4953 0.032 Uiso calc R 1
C C1 0.7206(2) 0.04620(15) 0.51579(8) 0.0240(5) Uani d . 1
C C9 0.4425(2) 0.27435(16) 0.63512(9) 0.0259(5) Uani d . 1
C C5 0.5831(2) 0.16126(15) 0.57533(9) 0.0235(4) Uani d . 1
C C7 0.6948(2) 0.31407(15) 0.60336(9) 0.0260(5) Uani d . 1
C C3 0.8384(2) 0.19642(15) 0.54331(9) 0.0257(5) Uani d . 1
H H3 0.9215 0.2370 0.5422 0.031 Uiso calc R 1
C C10 0.4513(2) 0.18827(15) 0.60595(9) 0.0254(5) Uani d . 1
C C6 0.5934(2) 0.07262(14) 0.54638(9) 0.0243(5) Uani d . 1
H H6 0.5122 0.0305 0.5479 0.029 Uiso calc R 1
C C11 0.5454(3) 0.43732(15) 0.65890(10) 0.0312(5) Uani d . 1
H H11A 0.6029 0.4843 0.6372 0.037 Uiso calc R 1
H H11B 0.5819 0.4371 0.6984 0.037 Uiso calc R 1
C C8 0.5659(2) 0.33918(16) 0.63246(9) 0.0267(5) Uani d . 1
C C13 0.2982(3) 0.29950(16) 0.66695(9) 0.0314(5) Uani d . 1
H H13 0.2144 0.2957 0.6395 0.038 Uiso calc R 1
C C12 0.3790(3) 0.46387(17) 0.65792(10) 0.0354(6) Uani d . 1
H H12 0.3422 0.4622 0.6180 0.043 Uiso calc R 1
C C17 0.3459(3) 0.56069(17) 0.68390(11) 0.0430(7) Uani d . 1
H H17A 0.2397 0.5733 0.6816 0.065 Uiso calc R 1
H H17B 0.3999 0.6093 0.6630 0.065 Uiso calc R 1
H H17C 0.3768 0.5612 0.7237 0.065 Uiso calc R 1
C C15 0.9036(3) 0.3855(2) 0.64991(10) 0.0382(6) Uani d . 1
H H15A 0.8431 0.4102 0.6809 0.057 Uiso calc R 1
H H15B 0.9868 0.4281 0.6430 0.057 Uiso calc R 1
H H15C 0.9411 0.3232 0.6601 0.057 Uiso calc R 1
C C14 0.2395(3) 0.12913(18) 0.55544(10) 0.0382(6) Uani d . 1
H H14A 0.1977 0.1924 0.5516 0.057 Uiso calc R 1
H H14B 0.1594 0.0831 0.5583 0.057 Uiso calc R 1
H H14C 0.3003 0.1148 0.5222 0.057 Uiso calc R 1
C C16 0.2646(3) 0.23321(17) 0.71690(10) 0.0427(6) Uani d . 1
H H16A 0.3452 0.2365 0.7445 0.064 Uiso calc R 1
H H16B 0.2552 0.1686 0.7029 0.064 Uiso calc R 1
H H16C 0.1721 0.2524 0.7350 0.064 Uiso calc R 1

loop_
_atom_site_aniso_label
_atom_site_aniso_U_11
_atom_site_aniso_U_22
_atom_site_aniso_U_33
_atom_site_aniso_U_12
_atom_site_aniso_U_13
_atom_site_aniso_U_23
O2 0.0365(9) 0.0286(8) 0.0265(8) -0.0083(7) -0.0003(7) 0.0009(7)
O1 0.0278(8) 0.0357(8) 0.0244(8) -0.0046(7) 0.0007(6) 0.0002(7)
O3 0.0385(9) 0.0344(9) 0.0292(9) 0.0067(8) 0.0023(7) -0.0034(7)
C4 0.0283(11) 0.0256(11) 0.0208(11) 0.0011(9) -0.0019(8) 0.0030(9)
C2 0.0239(10) 0.0329(12) 0.0224(12) -0.0005(9) 0.0010(8) 0.0024(10)
C1 0.0284(10) 0.0243(11) 0.0194(11) 0.0012(9) -0.0028(8) 0.0035(9)
C9 0.0309(11) 0.0291(12) 0.0178(10) 0.0024(9) 0.0001(8) 0.0027(9)
C5 0.0266(10) 0.0245(11) 0.0194(11) 0.0015(9) -0.0014(8) 0.0034(9)
C7 0.0318(11) 0.0236(11) 0.0226(11) -0.0019(9) -0.0018(9) 0.0035(9)
C3 0.0249(10) 0.0276(12) 0.0247(11) -0.0038(9) -0.0004(9) 0.0030(9)
C10 0.0255(11) 0.0286(11) 0.0221(10) -0.0008(9) -0.0006(8) 0.0050(10)
C6 0.0255(10) 0.0256(11) 0.0218(11) -0.0024(9) -0.0023(9) 0.0020(9)
C11 0.0412(13) 0.0235(11) 0.0288(12) 0.0012(10) 0.0022(10) 0.0005(10)
C8 0.0346(11) 0.0261(11) 0.0193(11) 0.0031(9) -0.0015(9) 0.0048(9)
C13 0.0316(12) 0.0336(13) 0.0289(12) 0.0051(10) 0.0021(9) -0.0043(10)
C12 0.0504(14) 0.0315(13) 0.0243(12) 0.0103(11) -0.0012(10) 0.0012(11)
C17 0.0602(16) 0.0371(14) 0.0318(14) 0.0160(12) -0.0048(12) -0.0012(12)
C15 0.0364(13) 0.0429(14) 0.0354(14) -0.0068(11) -0.0038(11) -0.0004(12)
C14 0.0303(12) 0.0498(16) 0.0346(14) -0.0090(11) -0.0032(10) 0.0045(12)
C16 0.0480(14) 0.0448(15) 0.0354(13) -0.0002(12) 0.0158(12) -0.0041(12)

loop_
_atom_type_symbol
_atom_type_description
_atom_type_scat_dispersion_real
_atom_type_scat_dispersion_imag
_atom_type_scat_source
C C 0.0033 0.0016 'International Tables Vol C Tables 4.2.6.8 and 6.1.1.4'
H H 0.0000 0.0000 'International Tables Vol C Tables 4.2.6.8 and 6.1.1.4'
O O 0.0106 0.0060 'International Tables Vol C Tables 4.2.6.8 and 6.1.1.4'

loop_
_geom_angle_atom_site_label_1
_geom_angle_atom_site_label_2
_geom_angle_atom_site_label_3
_geom_angle_site_symmetry_3
_geom_angle
C7 O2 C15 . 113.58(16)
C10 O1 C14 . 113.67(15)
C12 O3 C13 . 114.47(16)
C7 C4 C3 . 123.47(19)
C7 C4 C5 . 118.55(18)
C3 C4 C5 . 117.97(18)
C3 C2 C1 . 121.43(18)
C3 C2 H2 . 119.3
C1 C2 H2 . 119.3
C6 C1 C2 . 118.01(18)
C6 C1 C1 3_556 118.94(14)
C2 C1 C1 3_556 123.03(14)
C10 C9 C8 . 119.23(18)
C10 C9 C13 . 119.07(19)
C8 C9 C13 . 121.64(19)
C6 C5 C10 . 121.61(19)
C6 C5 C4 . 119.37(18)
C10 C5 C4 . 119.02(18)
C8 C7 O2 . 120.66(18)
C8 C7 C4 . 121.54(19)
O2 C7 C4 . 117.67(18)
C2 C3 C4 . 121.19(19)
C2 C3 H3 . 119.4
C4 C3 H3 . 119.4
C9 C10 O1 . 120.42(18)
C9 C10 C5 . 121.46(19)
O1 C10 C5 . 118.11(18)
C1 C6 C5 . 122.02(19)
C1 C6 H6 . 119.0
C5 C6 H6 . 119.0
C8 C11 C12 . 109.3(2)
C8 C11 H11A . 109.8
C12 C11 H11A . 109.8
C8 C11 H11B . 109.8
C12 C11 H11B . 109.8
H11A C11 H11B . 108.3
C7 C8 C9 . 120.13(19)
C7 C8 C11 . 121.99(19)
C9 C8 C11 . 117.76(19)
O3 C13 C16 . 105.14(17)
O3 C13 C9 . 113.29(18)
C16 C13 C9 . 113.37(19)
O3 C13 H13 . 108.3
C16 C13 H13 . 108.3
C9 C13 H13 . 108.3
O3 C12 C17 . 107.21(19)
O3 C12 C11 . 107.70(18)
C17 C12 C11 . 113.7(2)
O3 C12 H12 . 109.4
C17 C12 H12 . 109.4
C11 C12 H12 . 109.4
C12 C17 H17A . 109.5
C12 C17 H17B . 109.5
H17A C17 H17B . 109.5
C12 C17 H17C . 109.5
H17A C17 H17C . 109.5
H17B C17 H17C . 109.5
O2 C15 H15A . 109.5
O2 C15 H15B . 109.5
H15A C15 H15B . 109.5
O2 C15 H15C . 109.5
H15A C15 H15C . 109.5
H15B C15 H15C . 109.5
O1 C14 H14A . 109.5
O1 C14 H14B . 109.5
H14A C14 H14B . 109.5
O1 C14 H14C . 109.5
H14A C14 H14C . 109.5
H14B C14 H14C . 109.5
C13 C16 H16A . 109.5
C13 C16 H16B . 109.5
H16A C16 H16B . 109.5
C13 C16 H16C . 109.5
H16A C16 H16C . 109.5
H16B C16 H16C . 109.5

loop_
_geom_bond_atom_site_label_1
_geom_bond_atom_site_label_2
_geom_bond_site_symmetry_2
_geom_bond_distance
O2 C7 . 1.388(2)
O2 C15 . 1.436(3)
O1 C10 . 1.388(2)
O1 C14 . 1.433(3)
O3 C12 . 1.429(3)
O3 C13 . 1.435(3)
C4 C7 . 1.415(3)
C4 C3 . 1.421(3)
C4 C5 . 1.419(3)
C2 C3 . 1.364(3)
C2 C1 . 1.416(3)
C2 H2 . 0.9300
C1 C6 . 1.382(3)
C1 C1 3_556 1.480(4)
C9 C10 . 1.378(3)
C9 C8 . 1.421(3)
C9 C13 . 1.518(3)
C5 C6 . 1.408(3)
C5 C10 . 1.418(3)
C7 C8 . 1.373(3)
C3 H3 . 0.9300
C6 H6 . 0.9300
C11 C8 . 1.509(3)
C11 C12 . 1.523(3)
C11 H11A . 0.9700
C11 H11B . 0.9700
C13 C16 . 1.508(3)
C13 H13 . 0.9800
C12 C17 . 1.505(3)
C12 H12 . 0.9800
C17 H17A . 0.9600
C17 H17B . 0.9600
C17 H17C . 0.9600
C15 H15A . 0.9600
C15 H15B . 0.9600
C15 H15C . 0.9600
C14 H14A . 0.9600
C14 H14B . 0.9600
C14 H14C . 0.9600
C16 H16A . 0.9600
C16 H16B . 0.9600
C16 H16C . 0.9600
